data_2004688
loop_
_publ_author_name
'Martin, A.'
'Pinkerton, A. A.'

_publ_section_title
;
 Two Energetic Ionic Materials: the Biguanidium Perchlorates
;
_journal_issue 4
_journal_name_full 'Acta Crystallographica Section C'
_journal_page_first 1048
_journal_page_last 1052
_journal_paper_doi 10.1107/S0108270195014624
_journal_volume 52
_journal_year 1996
_chemical_formula_iupac 'C2 H8 N5 1+, Cl1 O4 1-'
_chemical_formula_sum 'C2 H8 Cl N5 O4'
_chemical_formula_weight 201.57
_chemical_name_systematic ' ?'
_space_group_IT_number 2
_symmetry_cell_setting triclinic
_symmetry_space_group_name_Hall '-P 1'
_symmetry_space_group_name_H-M 'P -1'
_atom_type_scat_source IntTabIV
_cell_angle_alpha 112.750(10)
_cell_angle_beta 91.890(10)
_cell_angle_gamma 111.910(10)
_cell_formula_units_Z 4
_cell_length_a 7.7421(9)
_cell_length_b 9.874(2)
_cell_length_c 12.267(2)
_cell_measurement_reflns_used 25
_cell_measurement_temperature 100
_cell_measurement_theta_max 15
_cell_measurement_theta_min 9
_cell_volume 784.9(2)
_computing_cell_refinement CAD4_(Enraf-Nonius,_1977)
_computing_data_collection CAD4_(Enraf-Nonius,_1977)
_computing_data_reduction PROCESS_MolEN_(Fair,_1990)
_computing_molecular_graphics CaChe_Worksystem_(1994)
_computing_publication_material CIF_VAX_MolEN_(Fair,_1990)
_computing_structure_refinement LSFM_MolEN_(Fair,_1990)
_computing_structure_solution Direct_methods_(SIR,_Burla_et_al.,_1989)
_diffrn_ambient_temperature 100
_diffrn_measurement_device Enraf_Nonius_CAD4
_diffrn_measurement_method 3\q/2\q
_diffrn_radiation_type MoK\a
_diffrn_radiation_wavelength 0.71073
_diffrn_reflns_av_R_equivalents 0.027
_diffrn_reflns_limit_h_max 9
_diffrn_reflns_limit_h_min 0
_diffrn_reflns_limit_k_max 11
_diffrn_reflns_limit_k_min -12
_diffrn_reflns_limit_l_max 15
_diffrn_reflns_limit_l_min -15
_diffrn_reflns_number 3322
_diffrn_reflns_theta_max 25.99
_diffrn_reflns_theta_min 1.84
_diffrn_standards_decay_% 2.27
_diffrn_standards_interval_time 50
_diffrn_standards_number 3
_exptl_absorpt_coefficient_mu 0.472
_exptl_absorpt_correction_T_max 0.9982
_exptl_absorpt_correction_T_min 0.9312
_exptl_absorpt_correction_type '\y scans (North, Phillips & Mathews, 1968)'
_exptl_crystal_colour colorless
_exptl_crystal_density_diffrn 1.71
_exptl_crystal_description parallelepiped
_exptl_crystal_F_000 416
_exptl_crystal_size_max 0.37
_exptl_crystal_size_mid 0.31
_exptl_crystal_size_min 0.11
_refine_diff_density_max 0.35
_refine_diff_density_min -0.12
_refine_ls_abs_structure_details
;
?
;
_refine_ls_extinction_coef 0.15E-5
_refine_ls_extinction_method isotropic_(Zachariasen,_1963)
_refine_ls_goodness_of_fit_obs 2.677
_refine_ls_hydrogen_treatment 'H atoms placed in ideal positions (N-H 0.95\%A)'
_refine_ls_matrix_type full
_refine_ls_number_parameters 233
_refine_ls_number_reflns 2680
_refine_ls_number_restraints 64
_refine_ls_R_factor_all 0.045
_refine_ls_R_factor_obs 0.036
_refine_ls_shift/esd_max <0.001
_refine_ls_structure_factor_coef F
_refine_ls_weighting_details 'w = 1/\s^2^(F)'
_refine_ls_weighting_scheme calc
_refine_ls_wR_factor_obs 0.047
_reflns_number_observed 2680
_reflns_number_total 3069
_reflns_observed_criterion >3.0\s(I)
_cod_data_source_file bk1092.cif
_cod_data_source_block 2
_cod_depositor_comments
;
The following automatic conversions were performed:

'_refine_ls_weighting_scheme' value '1/\s^2^(F)' was changed to
'calc'. New tag '_refine_ls_weighting_details' was created. The value
of the new tag was set to 'w = 1/\s^2^(F)'.

Automatic conversion script
Id: cif_fix_values 3143 2015-03-26 13:38:13Z robertas 
;
_cod_original_cell_volume 784.9(6)
_cod_original_formula_sum 'C2 H8 Cl1 N5 O4'
_cod_database_code 2004688

loop_
_symmetry_equiv_pos_as_xyz
x,y,z
-x,-y,-z

loop_
_atom_site_aniso_label
_atom_site_aniso_U_11
_atom_site_aniso_U_22
_atom_site_aniso_U_33
_atom_site_aniso_U_12
_atom_site_aniso_U_13
_atom_site_aniso_U_23
Cl1 0.0142(2) 0.01350(10) 0.0179(2) 0.00570(10) 0.00360(10) 0.00840(10)
O1 0.0171(6) 0.0168(5) 0.0264(6) 0.0038(4) 0.0032(5) 0.0137(4)
O2 0.0243(6) 0.0240(5) 0.0235(6) 0.0115(4) 0.0101(5) 0.0101(4)
O3 0.0205(6) 0.0214(5) 0.0270(6) 0.0111(4) 0.0027(5) 0.0143(4)
O4 0.0181(6) 0.0185(5) 0.0220(6) 0.0048(4) -0.0002(5) 0.0085(4)
O7A 0.0090(10) 0.0260(10) 0.0240(10) -0.0090(10) -0.0030(10) 0.0133(9)
O7B 0.025(2) 0.0220(10) 0.092(3) 0.0050(10) -0.013(2) 0.0140(10)
O8B 0.063(2) 0.107(2) 0.067(2) 0.0620(10) 0.0510(10) 0.0680(10)
O8A 0.034(2) 0.046(2) 0.027(2) 0.0140(10) 0.0100(10) -0.0010(10)
N1 0.0173(7) 0.0128(5) 0.0192(7) 0.0055(5) 0.0008(6) 0.0067(4)
N2 0.0261(8) 0.0157(6) 0.0230(7) 0.0079(5) -0.0016(6) 0.0099(5)
N3 0.0130(6) 0.0140(5) 0.0205(7) 0.0050(5) 0.0024(6) 0.0086(5)
N4 0.0120(6) 0.0153(5) 0.0301(7) 0.0051(5) 0.0016(6) 0.0125(5)
N5 0.0126(6) 0.0148(5) 0.0240(7) 0.0064(4) 0.0028(6) 0.0096(5)
N6 0.0178(7) 0.0177(6) 0.0285(7) 0.0037(5) 0.0041(6) 0.0118(5)
N7 0.0128(7) 0.0236(6) 0.0325(8) 0.0066(5) 0.0018(6) 0.0144(5)
N8 0.0147(7) 0.0165(6) 0.0202(7) 0.0059(5) 0.0037(6) 0.0100(5)
N9 0.0153(7) 0.0238(6) 0.0215(7) 0.0083(5) 0.0054(6) 0.0119(5)
N10 0.0223(7) 0.0286(6) 0.0196(7) 0.0128(5) 0.0071(6) 0.0146(5)
C1 0.0131(7) 0.0163(6) 0.0207(7) 0.0068(5) 0.0072(6) 0.0105(5)
C2 0.0171(8) 0.0154(6) 0.0128(7) 0.0080(5) 0.0035(6) 0.0053(5)
C3 0.0188(8) 0.0193(7) 0.0151(7) 0.0079(6) 0.0064(7) 0.0082(5)
C4 0.0183(8) 0.0131(6) 0.0171(8) 0.0078(5) 0.0045(7) 0.0045(5)

loop_
_atom_site_label
_atom_site_fract_x
_atom_site_fract_y
_atom_site_fract_z
_atom_site_U_iso_or_equiv
_atom_site_thermal_displace_type
_atom_site_calc_flag
Cl1 .04296(6) .38504(5) .73141(4) .01470(10) Uani ?
Cl2A .48420(10) .12244(9) .80259(7) .0121(2) Uiso ?
Cl2B .46970(10) .09570(10) .77591(8) .0182(2) Uiso ?
O1 .1661(2) .52070(10) .71090(10) .0197(4) Uani ?
O2 -.0401(2) .4397(2) .83260(10) .0234(4) Uani ?
O3 .1550(2) .30670(10) .75450(10) .0209(4) Uani ?
O4 -0.1032(2) .2734(2) .62450(10) .0206(4) Uani ?
O5A .5098(4) .1876(3) .7122(2) .0221(6) Uiso ?
O5B .5062(4) .2206(3) .7376(2) .0173(6) Uiso ?
O6B .6440(4) .1125(3) .8429(2) .0203(6) Uiso ?
O6A .6560(4) .0993(3) .8174(2) .0205(6) Uiso ?
O7A .3302(4) -.0397(3) .7457(2) .0239(9) Uani ?
O7B .3681(5) -.0590(4) .6821(4) .0520(10) Uani ?
O8B .3547(5) .1233(5) .8660(3) .0590(10) Uani ?
O8A .4475(5) .2178(5) .9087(3) .0420(10) Uani ?
N1 .0788(2) .0536(2) .31720(10) .0168(4) Uani ?
N2 .2518(2) .0883(2) .48830(10) .0215(5) Uani ?
N3 .2834(2) .3142(2) .46540(10) .0156(4) Uani ?
N4 .3032(2) .5429(2) .45090(10) .0185(5) Uani ?
N5 .0078(2) .3365(2) .40050(10) .0165(4) Uani ?
N6 -0.3967(2) .5610(2) .8366(2) .0219(5) Uani ?
N7 -0.4395(2) .7622(2) .8061(2) .0226(5) Uani ?
N8 -0.1359(2) .8050(2) .86830(10) .0166(4) Uani ?
N9 .1672(2) .8462(2) .93150(10) .0194(5) Uani ?
N10 -.0605(2) .7448(2) 1.02720(10) .0213(5) Uani ?
C1 .2015(3) .1528(2) .4230(2) .0155(5) Uani ?
C2 .1956(3) .3936(2) .4364(2) .0150(5) Uani ?
C3 -0.3221(3) .7090(2) .8398(2) .0174(5) Uani ?
C4 -.0143(3) .7949(2) .9412(2) .0164(5) Uani ?
H1 .0406 .0969 .2687 .0219 Uiso calc
H2 .0299 -0.0602 .2904 .0219 Uiso calc
H3 .3387 .1563 .5638 .0279 Uiso calc
H4 .2009 -0.0259 .4595 .0279 Uiso calc
H5 .2467 .6033 .4314 .0240 Uiso calc
H6 .4366 .5892 .4808 .0240 Uiso calc
H7 -0.0447 .3995 .3813 .0214 Uiso calc
H8 -0.0734 .2329 .3940 .0214 Uiso calc
H9 -0.3163 .5200 .8601 .0285 Uiso calc
H10 -0.5301 .4971 .8107 .0285 Uiso calc
H11 -0.3905 .8667 .8076 .0294 Uiso calc
H12 -0.5724 .6956 .7806 .0294 Uiso calc
H13 .2579 .8410 .9820 .0252 Uiso calc
H14 .2060 .8881 .8742 .0252 Uiso calc
H15 .0334 .7406 1.0760 .0276 Uiso calc
H16 -0.1874 .7132 1.0395 .0276 Uiso calc

loop_
_geom_angle_atom_site_label_1
_geom_angle_atom_site_label_2
_geom_angle_atom_site_label_3
_geom_angle
_geom_angle_publ_flag
O1 Cl1 O2 110.00(10) y
O1 Cl1 O3 108.50(10) y
O1 Cl1 O4 108.64(9) y
O2 Cl1 O3 109.90(10) y
O2 Cl1 O4 110.20(10) y
O3 Cl1 O4 109.50(10) y
O5A Cl2A O6A 103.1(3) y
O5A Cl2A O7A 107.4(3) y
O5A Cl2A O8A 114.1(3) y
O6A Cl2A O7A 105.5(3) y
O6A Cl2A O8A 115.1(3) y
O7A Cl2A O8A 110.9(3) y
O5B Cl2B O6B 112.1(3) y
O5B Cl2B O7B 112.9(3) y
O5B Cl2B O8B 105.6(3) y
O6B Cl2B O7B 113.1(3) y
O6B Cl2B O8B 103.9(3) y
O7B Cl2B O8B 108.5(4) y
C1 N3 C2 121.2(2) y
C3 N8 C4 121.3(2) y
N1 C1 N2 118.4(2) y
N1 C1 N3 124.0(2) y
N2 C1 N3 117.5(2) y
N3 C2 N4 117.3(2) y
N3 C2 N5 124.5(2) y
N4 C2 N5 118.1(2) y
N6 C3 N7 118.2(2) y
N6 C3 N8 124.8(2) y
N7 C3 N8 116.9(2) y
N8 C4 N9 117.6(2) y
N8 C4 N10 124.4(2) y
N9 C4 N10 117.9(2) y

loop_
_geom_bond_atom_site_label_1
_geom_bond_atom_site_label_2
_geom_bond_distance
_geom_bond_publ_flag
Cl1 O1 1.445(2) y
Cl1 O2 1.428(2) y
Cl1 O3 1.444(2) y
Cl1 O4 1.438(2) y
Cl2A O5A 1.467(5) y
Cl2A O6A 1.448(5) y
Cl2A O7A 1.459(4) y
Cl2A O8A 1.392(5) y
Cl2B O5B 1.421(4) y
Cl2B O6B 1.475(5) y
Cl2B O7B 1.400(5) y
Cl2B O8B 1.450(5) y
N1 C1 1.337(3) y
N2 C1 1.326(3) y
N3 C1 1.340(3) y
N3 C2 1.341(3) y
N4 C2 1.331(3) y
N5 C2 1.334(3) y
N6 C3 1.339(3) y
N7 C3 1.332(3) y
N8 C3 1.338(3) y
N8 C4 1.334(3) y
N9 C4 1.331(3) y
N10 C4 1.335(3) y
